data_4109990
loop_
_publ_author_name
'Shinji Yamada'
'Naoko Uematsu'
'Kaori Yamashita'

_publ_section_title
;
 Role of Cation-\p Interactions in the Photodimerization of
 trans-4-Styrylpyridines
;
_journal_name_full 'Journal of the American Chemical Society'
_journal_page_first 12100
_journal_page_last 12101
_journal_paper_doi 10.1021/ja074874y
_journal_volume 129
_journal_year 2007
_chemical_formula_moiety 'C26 H22 N2 '
_chemical_formula_sum 'C26 H22 N2'
_chemical_formula_weight 362.47
_space_group_IT_number 4
_symmetry_cell_setting monoclinic
_symmetry_Int_Tables_number 4
_symmetry_space_group_name_Hall 'P 2yb'
_symmetry_space_group_name_H-M 'P 1 21 1'
_cell_angle_alpha 90.0000
_cell_angle_beta 113.750(7)
_cell_angle_gamma 90.0000
_cell_formula_units_Z 2
_cell_length_a 9.9292(11)
_cell_length_b 9.5362(11)
_cell_length_c 11.6631(13)
_cell_measurement_reflns_used 10648
_cell_measurement_temperature 296.1
_cell_measurement_theta_max 68.1
_cell_measurement_theta_min 4.1
_cell_volume 1010.8(2)
_computing_cell_refinement PROCESS-AUTO
_computing_data_collection PROCESS-AUTO
_computing_data_reduction CrystalStructure
_computing_publication_material 'CrystalStructure 3.8'
_computing_structure_refinement SHELXL
_computing_structure_solution SIR92
_diffrn_detector_area_resol_mean 10.00
_diffrn_measured_fraction_theta_full 0.989
_diffrn_measured_fraction_theta_max 0.989
_diffrn_measurement_device_type 'Rigaku RAXIS-RAPID'
_diffrn_measurement_method \w
_diffrn_radiation_type 'Cu K\a'
_diffrn_radiation_wavelength 1.54187
_diffrn_reflns_av_R_equivalents 0.038
_diffrn_reflns_limit_h_max 11
_diffrn_reflns_limit_h_min -11
_diffrn_reflns_limit_k_max 11
_diffrn_reflns_limit_k_min -11
_diffrn_reflns_limit_l_max 14
_diffrn_reflns_limit_l_min -14
_diffrn_reflns_number 11336
_diffrn_reflns_theta_full 68.23
_diffrn_reflns_theta_max 68.23
_exptl_absorpt_coefficient_mu 0.534
_exptl_absorpt_correction_type none
_exptl_crystal_colour colorless
_exptl_crystal_density_diffrn 1.191
_exptl_crystal_description platelet
_exptl_crystal_F_000 384.00
_exptl_crystal_size_max 0.30
_exptl_crystal_size_mid 0.25
_exptl_crystal_size_min 0.15
_refine_diff_density_max 0.28
_refine_diff_density_min -0.16
_refine_ls_extinction_coef 0.0028(19)
_refine_ls_extinction_method SHELXL
_refine_ls_goodness_of_fit_ref 1.005
_refine_ls_number_parameters 255
_refine_ls_number_reflns 3439
_refine_ls_R_factor_gt 0.0762
_refine_ls_shift/su_max 0.0000
_refine_ls_structure_factor_coef Fsqd
_refine_ls_weighting_details 'w = 1/[\s^2^(Fo^2^)+(0.1838P)^2^+0.0000P] where P=(Fo^2^+2Fc^2^)/3'
_refine_ls_weighting_scheme calc
_refine_ls_wR_factor_ref 0.2389
_reflns_number_gt 2533
_reflns_number_total 3439
_reflns_threshold_expression F^2^>2.0\s(F^2^)
_cod_data_source_file ja074874ysi20070703_040550.cif
_cod_data_source_block '_CYCLOBUTANE2-A'
_cod_original_cell_volume 1010.82(20)
_cod_original_formula_sum 'C26 H22 N2 '
_cod_database_code 4109990

loop_
_symmetry_equiv_pos_site_id
_symmetry_equiv_pos_as_xyz
1 +X,+Y,+Z
2 -X,1/2+Y,-Z

loop_
_atom_site_label
_atom_site_type_symbol
_atom_site_fract_x
_atom_site_fract_y
_atom_site_fract_z
_atom_site_U_iso_or_equiv
_atom_site_adp_type
_atom_site_occupancy
_atom_site_symmetry_multiplicity
_atom_site_calc_flag
_atom_site_refinement_flags
N(1) N 0.3449(4) 0.2901(5) 0.9248(3) 0.1022(12) Uani 1.00 1 d .
N(2) N 1.0085(5) 0.6111(5) 0.5040(3) 0.1071(11) Uani 1.00 1 d .
C(1) C 0.6150(3) 0.4234(4) 0.7338(3) 0.0748(8) Uani 1.00 1 d .
C(2) C 0.7803(3) 0.4597(4) 0.8156(3) 0.0767(8) Uani 1.00 1 d .
C(3) C 0.8259(3) 0.3749(4) 0.7210(3) 0.0780(9) Uani 1.00 1 d .
C(4) C 0.6638(4) 0.3205(4) 0.6560(3) 0.0759(8) Uani 1.00 1 d .
C(5) C 0.4057(5) 0.4171(6) 0.9397(4) 0.1030(14) Uani 1.00 1 d .
C(6) C 0.4940(4) 0.4616(5) 0.8791(3) 0.0883(10) Uani 1.00 1 d .
C(7) C 0.5189(3) 0.3750(5) 0.7985(3) 0.0829(10) Uani 1.00 1 d .
C(8) C 0.4566(4) 0.2431(5) 0.7798(3) 0.0897(11) Uani 1.00 1 d .
C(9) C 0.3696(4) 0.2047(6) 0.8462(4) 0.1002(13) Uani 1.00 1 d .
C(10) C 0.8756(5) 0.6413(5) 0.4989(3) 0.0927(11) Uani 1.00 1 d .
C(11) C 0.8107(4) 0.5708(4) 0.5668(3) 0.0859(10) Uani 1.00 1 d .
C(12) C 0.8856(3) 0.4627(4) 0.6456(2) 0.0721(8) Uani 1.00 1 d .
C(13) C 1.0234(4) 0.4310(4) 0.6490(4) 0.0873(10) Uani 1.00 1 d .
C(14) C 1.0799(6) 0.5086(6) 0.5790(6) 0.1142(16) Uani 1.00 1 d .
C(15) C 0.8418(3) 0.4094(4) 0.9497(3) 0.0848(11) Uani 1.00 1 d .
C(16) C 0.8838(4) 0.5069(6) 1.0460(3) 0.1002(13) Uani 1.00 1 d .
C(17) C 0.9261(5) 0.4683(8) 1.1690(4) 0.121(2) Uani 1.00 1 d .
C(18) C 0.9311(5) 0.3287(11) 1.1985(4) 0.135(2) Uani 1.00 1 d .
C(19) C 0.8900(5) 0.2264(8) 1.1046(5) 0.126(2) Uani 1.00 1 d .
C(20) C 0.8455(4) 0.2669(5) 0.9800(4) 0.1045(13) Uani 1.00 1 d .
C(21) C 0.5790(4) 0.3262(4) 0.5123(3) 0.0811(9) Uani 1.00 1 d .
C(22) C 0.6451(5) 0.2771(4) 0.4381(4) 0.0919(11) Uani 1.00 1 d .
C(23) C 0.5738(6) 0.2769(6) 0.3092(4) 0.1114(17) Uani 1.00 1 d .
C(24) C 0.4317(7) 0.3249(7) 0.2528(4) 0.1192(18) Uani 1.00 1 d .
C(25) C 0.3639(5) 0.3758(6) 0.3277(4) 0.1113(15) Uani 1.00 1 d .
C(26) C 0.4397(4) 0.3747(5) 0.4587(3) 0.0966(12) Uani 1.00 1 d .
H(1) H 0.5699 0.5022 0.6831 0.0896 Uiso 1.00 1 c R
H(2) H 0.7981 0.5571 0.8116 0.0918 Uiso 1.00 1 c R
H(3) H 0.8914 0.3007 0.7622 0.0934 Uiso 1.00 1 c R
H(4) H 0.6594 0.2277 0.6838 0.0908 Uiso 1.00 1 c R
H(5) H 0.3879 0.4810 0.9946 0.123 Uiso 1.00 1 c R
H(6) H 0.5365 0.5526 0.8947 0.106 Uiso 1.00 1 c R
H(7) H 0.4716 0.1791 0.7236 0.107 Uiso 1.00 1 c R
H(8) H 0.3273 0.1136 0.8335 0.120 Uiso 1.00 1 c R
H(9) H 0.8223 0.7156 0.4456 0.111 Uiso 1.00 1 c R
H(10) H 0.7150 0.5964 0.5594 0.103 Uiso 1.00 1 c R
H(11) H 1.0788 0.3558 0.6995 0.105 Uiso 1.00 1 c R
H(12) H 1.1760 0.4867 0.5854 0.137 Uiso 1.00 1 c R
H(13) H 0.8833 0.6036 1.0263 0.120 Uiso 1.00 1 c R
H(14) H 0.9516 0.5375 1.2329 0.145 Uiso 1.00 1 c R
H(15) H 0.9629 0.3010 1.2837 0.162 Uiso 1.00 1 c R
H(16) H 0.8924 0.1299 1.1257 0.151 Uiso 1.00 1 c R
H(17) H 0.8176 0.1981 0.9157 0.125 Uiso 1.00 1 c R
H(18) H 0.7428 0.2420 0.4762 0.110 Uiso 1.00 1 c R
H(19) H 0.6230 0.2437 0.2595 0.133 Uiso 1.00 1 c R
H(20) H 0.3807 0.3232 0.1642 0.143 Uiso 1.00 1 c R
H(21) H 0.2663 0.4113 0.2905 0.133 Uiso 1.00 1 c R
H(22) H 0.3926 0.4083 0.5098 0.116 Uiso 1.00 1 c R

loop_
_atom_site_aniso_label
_atom_site_aniso_U_11
_atom_site_aniso_U_22
_atom_site_aniso_U_33
_atom_site_aniso_U_12
_atom_site_aniso_U_13
_atom_site_aniso_U_23
N(1) 0.099(2) 0.143(3) 0.0766(18) -0.007(2) 0.0478(16) 0.010(2)
N(2) 0.135(3) 0.111(2) 0.097(2) -0.020(2) 0.069(2) -0.007(2)
C(1) 0.0819(18) 0.082(2) 0.0622(16) 0.0028(17) 0.0307(14) 0.0057(15)
C(2) 0.0806(18) 0.087(2) 0.0625(16) 0.0026(17) 0.0283(14) 0.0078(16)
C(3) 0.0806(19) 0.080(2) 0.0727(18) 0.0058(16) 0.0303(15) 0.0076(16)
C(4) 0.085(2) 0.075(2) 0.0725(18) 0.0062(16) 0.0365(15) 0.0052(15)
C(5) 0.109(2) 0.127(4) 0.088(2) 0.003(2) 0.055(2) 0.015(2)
C(6) 0.094(2) 0.111(2) 0.0685(17) 0.010(2) 0.0420(17) 0.0158(19)
C(7) 0.0701(17) 0.110(3) 0.0637(18) 0.0046(18) 0.0215(14) 0.0189(18)
C(8) 0.089(2) 0.110(3) 0.070(2) 0.002(2) 0.0325(17) -0.0021(19)
C(9) 0.089(2) 0.128(3) 0.081(2) -0.010(2) 0.0311(18) 0.006(2)
C(10) 0.095(2) 0.100(2) 0.0737(19) -0.019(2) 0.0251(17) 0.0124(19)
C(11) 0.081(2) 0.087(2) 0.083(2) -0.0040(18) 0.0255(16) 0.0126(18)
C(12) 0.0813(18) 0.077(2) 0.0600(15) -0.0081(16) 0.0304(14) -0.0090(14)
C(13) 0.087(2) 0.083(2) 0.096(2) 0.0013(18) 0.0407(18) 0.0012(18)
C(14) 0.111(3) 0.104(3) 0.158(4) -0.009(2) 0.086(3) -0.013(3)
C(15) 0.0711(17) 0.116(3) 0.0697(19) 0.0173(19) 0.0307(14) 0.025(2)
C(16) 0.089(2) 0.135(4) 0.076(2) 0.007(2) 0.0321(18) -0.000(2)
C(17) 0.089(2) 0.191(6) 0.075(2) 0.024(3) 0.025(2) 0.007(3)
C(18) 0.103(3) 0.228(8) 0.073(2) 0.032(4) 0.034(2) 0.053(4)
C(19) 0.101(3) 0.159(5) 0.113(3) 0.025(3) 0.038(2) 0.068(3)
C(20) 0.091(2) 0.124(3) 0.092(2) 0.013(2) 0.031(2) 0.034(2)
C(21) 0.089(2) 0.086(2) 0.0760(19) -0.0213(18) 0.0417(17) -0.0124(17)
C(22) 0.117(2) 0.088(2) 0.082(2) -0.024(2) 0.051(2) -0.0211(19)
C(23) 0.139(4) 0.128(4) 0.088(2) -0.050(3) 0.067(2) -0.040(2)
C(24) 0.141(4) 0.137(4) 0.075(2) -0.058(3) 0.039(2) -0.009(2)
C(25) 0.113(3) 0.129(4) 0.092(2) -0.021(3) 0.042(2) 0.004(2)
C(26) 0.100(2) 0.115(3) 0.079(2) -0.019(2) 0.040(2) -0.005(2)

loop_
_atom_type_symbol
_atom_type_description
_atom_type_scat_dispersion_real
_atom_type_scat_dispersion_imag
_atom_type_scat_source
C C 0.018 0.009
;
International Tables for Crystallography
(1992, Vol. C, Tables 4.2.6.8 and 6.1.1.4)
;
H H 0.000 0.000
;
International Tables for Crystallography
(1992, Vol. C, Table 6.1.1.4)
;
N N 0.031 0.018
;
International Tables for Crystallography
(1992, Vol. C, Tables 4.2.6.8 and 6.1.1.4)
;

loop_
_geom_angle_atom_site_label_1
_geom_angle_atom_site_label_2
_geom_angle_atom_site_label_3
_geom_angle
_geom_angle_publ_flag
C(5) N(1) C(9) 116.7(4) yes
C(10) N(2) C(14) 116.9(5) yes
C(2) C(1) C(4) 89.9(2) yes
C(2) C(1) C(7) 118.7(2) yes
C(4) C(1) C(7) 120.8(3) yes
C(1) C(2) C(3) 89.2(2) yes
C(1) C(2) C(15) 116.5(3) yes
C(3) C(2) C(15) 116.9(3) yes
C(2) C(3) C(4) 88.9(2) yes
C(2) C(3) C(12) 114.6(3) yes
C(4) C(3) C(12) 118.3(2) yes
C(1) C(4) C(3) 90.6(2) yes
C(1) C(4) C(21) 117.0(3) yes
C(3) C(4) C(21) 121.2(3) yes
N(1) C(5) C(6) 123.6(5) yes
C(5) C(6) C(7) 119.8(4) yes
C(1) C(7) C(6) 119.5(4) yes
C(1) C(7) C(8) 122.2(3) yes
C(6) C(7) C(8) 118.2(4) yes
C(7) C(8) C(9) 118.7(4) yes
N(1) C(9) C(8) 122.9(5) yes
N(2) C(10) C(11) 123.6(4) yes
C(10) C(11) C(12) 119.6(4) yes
C(3) C(12) C(11) 124.9(3) yes
C(3) C(12) C(13) 118.8(3) yes
C(11) C(12) C(13) 116.3(3) yes
C(12) C(13) C(14) 120.0(4) yes
N(2) C(14) C(13) 123.7(5) yes
C(2) C(15) C(16) 119.4(4) yes
C(2) C(15) C(20) 121.9(3) yes
C(16) C(15) C(20) 118.5(4) yes
C(15) C(16) C(17) 122.2(5) yes
C(16) C(17) C(18) 119.2(5) yes
C(17) C(18) C(19) 120.7(5) yes
C(18) C(19) C(20) 119.6(6) yes
C(15) C(20) C(19) 119.8(5) yes
C(4) C(21) C(22) 119.1(3) yes
C(4) C(21) C(26) 121.6(4) yes
C(22) C(21) C(26) 119.3(3) yes
C(21) C(22) C(23) 121.7(4) yes
C(22) C(23) C(24) 119.9(5) yes
C(23) C(24) C(25) 118.7(4) yes
C(24) C(25) C(26) 119.9(4) yes
C(21) C(26) C(25) 120.5(5) yes
N(1) C(5) H(5) 118.2 no
C(6) C(5) H(5) 118.2 no
C(5) C(6) H(6) 120.1 no
C(7) C(6) H(6) 120.1 no
C(7) C(8) H(7) 120.6 no
C(9) C(8) H(7) 120.6 no
N(1) C(9) H(8) 118.6 no
C(8) C(9) H(8) 118.5 no
N(2) C(10) H(9) 118.2 no
C(11) C(10) H(9) 118.2 no
C(10) C(11) H(10) 120.2 no
C(12) C(11) H(10) 120.2 no
C(12) C(13) H(11) 120.0 no
C(14) C(13) H(11) 120.0 no
N(2) C(14) H(12) 118.2 no
C(13) C(14) H(12) 118.2 no
C(15) C(16) H(13) 118.9 no
C(17) C(16) H(13) 118.9 no
C(16) C(17) H(14) 120.4 no
C(18) C(17) H(14) 120.4 no
C(17) C(18) H(15) 119.7 no
C(19) C(18) H(15) 119.6 no
C(18) C(19) H(16) 120.2 no
C(20) C(19) H(16) 120.2 no
C(15) C(20) H(17) 120.1 no
C(19) C(20) H(17) 120.1 no
C(21) C(22) H(18) 119.2 no
C(23) C(22) H(18) 119.1 no
C(22) C(23) H(19) 120.1 no
C(24) C(23) H(19) 120.1 no
C(23) C(24) H(20) 120.6 no
C(25) C(24) H(20) 120.6 no
C(24) C(25) H(21) 120.1 no
C(26) C(25) H(21) 120.1 no
C(21) C(26) H(22) 119.8 no
C(25) C(26) H(22) 119.8 no

loop_
_geom_bond_atom_site_label_1
_geom_bond_atom_site_label_2
_geom_bond_distance
_geom_bond_publ_flag
N(1) C(5) 1.334(7) yes
N(1) C(9) 1.321(7) yes
N(2) C(10) 1.328(7) yes
N(2) C(14) 1.313(7) yes
C(1) C(2) 1.569(4) yes
C(1) C(4) 1.540(5) yes
C(1) C(7) 1.508(6) yes
C(2) C(3) 1.574(5) yes
C(2) C(15) 1.510(5) yes
C(3) C(4) 1.565(4) yes
C(3) C(12) 1.499(5) yes
C(4) C(21) 1.544(4) yes
C(5) C(6) 1.395(7) yes
C(6) C(7) 1.346(6) yes
C(7) C(8) 1.380(6) yes
C(8) C(9) 1.421(7) yes
C(10) C(11) 1.381(7) yes
C(11) C(12) 1.382(5) yes
C(12) C(13) 1.385(6) yes
C(13) C(14) 1.378(8) yes
C(15) C(16) 1.387(6) yes
C(15) C(20) 1.400(7) yes
C(16) C(17) 1.373(6) yes
C(17) C(18) 1.371(13) yes
C(18) C(19) 1.399(10) yes
C(19) C(20) 1.393(8) yes
C(21) C(22) 1.362(7) yes
C(21) C(26) 1.349(5) yes
C(22) C(23) 1.381(6) yes
C(23) C(24) 1.373(8) yes
C(24) C(25) 1.388(9) yes
C(25) C(26) 1.405(6) yes
C(5) H(5) 0.950 no
C(6) H(6) 0.950 no
C(8) H(7) 0.950 no
C(9) H(8) 0.950 no
C(10) H(9) 0.950 no
C(11) H(10) 0.950 no
C(13) H(11) 0.950 no
C(14) H(12) 0.950 no
C(16) H(13) 0.950 no
C(17) H(14) 0.950 no
C(18) H(15) 0.950 no
C(19) H(16) 0.950 no
C(20) H(17) 0.950 no
C(22) H(18) 0.950 no
C(23) H(19) 0.950 no
C(24) H(20) 0.950 no
C(25) H(21) 0.950 no
C(26) H(22) 0.950 no

loop_
_geom_contact_atom_site_label_1
_geom_contact_atom_site_label_2
_geom_contact_distance
_geom_contact_site_symmetry_2
N(1) C(24) 3.582(6) 1_556
N(2) C(13) 3.484(6) 2_756
N(2) C(22) 3.595(7) 2_756
C(13) N(2) 3.484(6) 2_746
C(22) N(2) 3.595(7) 2_746
C(24) N(1) 3.582(6) 1_554
N(1) H(6) 2.992 2_647
N(1) H(11) 2.947 1_455
N(1) H(13) 3.108 2_647
N(1) H(20) 2.688 1_556
N(2) H(11) 3.190 2_756
N(2) H(14) 3.061 1_554
N(2) H(15) 2.988 2_757
N(2) H(18) 2.693 2_756
C(2) H(16) 3.446 2_757
C(3) H(16) 3.593 2_757
C(5) H(8) 3.448 2_657
C(5) H(11) 3.377 1_455
C(5) H(16) 3.412 2_657
C(5) H(20) 2.871 1_556
C(6) H(8) 3.420 2_657
C(6) H(19) 3.113 2_656
C(7) H(12) 3.477 1_455
C(8) H(5) 3.505 2_647
C(8) H(9) 2.964 2_646
C(9) H(5) 3.193 2_647
C(9) H(6) 3.137 2_647
C(9) H(9) 3.162 2_646
C(9) H(11) 3.060 1_455
C(9) H(13) 3.529 2_647
C(9) H(14) 3.346 2_647
C(10) H(7) 3.397 2_656
C(10) H(8) 3.587 2_656
C(10) H(11) 3.254 2_756
C(10) H(12) 3.417 2_756
C(10) H(15) 2.837 2_757
C(11) H(7) 3.570 2_656
C(11) H(15) 3.124 2_757
C(12) H(15) 3.515 2_757
C(12) H(16) 3.127 2_757
C(13) H(9) 3.024 2_746
C(13) H(16) 3.071 2_757
C(14) H(9) 3.010 2_746
C(14) H(15) 3.327 2_757
C(14) H(16) 3.537 2_757
C(14) H(18) 3.063 2_756
C(14) H(19) 3.578 2_756
C(16) H(8) 3.127 2_657
C(16) H(17) 3.354 2_757
C(17) H(8) 2.862 2_657
C(17) H(21) 3.140 1_656
C(18) H(19) 3.504 1_556
C(18) H(21) 3.158 1_656
C(19) H(5) 3.444 2_647
C(19) H(13) 3.397 2_747
C(20) H(13) 3.138 2_747
C(21) H(10) 3.473 2_646
C(22) H(12) 3.360 2_746
C(23) H(6) 3.055 2_646
C(23) H(12) 3.589 2_746
C(24) H(5) 3.228 1_554
C(24) H(6) 3.200 2_646
C(24) H(7) 3.492 2_656
C(25) H(7) 3.490 2_656
C(25) H(10) 3.206 2_646
C(26) H(9) 3.558 2_646
C(26) H(10) 3.031 2_646
H(1) H(19) 3.233 2_656
H(1) H(20) 3.476 2_656
H(2) H(16) 2.941 2_757
H(2) H(20) 3.175 2_656
H(2) H(21) 3.553 2_656
H(3) H(13) 3.191 2_747
H(3) H(14) 2.944 2_747
H(4) H(21) 3.091 2_646
H(5) C(8) 3.505 2_657
H(5) C(9) 3.193 2_657
H(5) C(19) 3.444 2_657
H(5) C(24) 3.228 1_556
H(5) H(7) 3.554 2_657
H(5) H(8) 3.008 2_657
H(5) H(16) 2.930 2_657
H(5) H(17) 3.357 2_657
H(5) H(20) 2.509 1_556
H(6) N(1) 2.992 2_657
H(6) C(9) 3.137 2_657
H(6) C(23) 3.055 2_656
H(6) C(24) 3.200 2_656
H(6) H(8) 2.961 2_657
H(6) H(19) 2.602 2_656
H(6) H(20) 2.875 2_656
H(7) C(10) 3.397 2_646
H(7) C(11) 3.570 2_646
H(7) C(24) 3.492 2_646
H(7) C(25) 3.490 2_646
H(7) H(5) 3.554 2_647
H(7) H(9) 2.809 2_646
H(7) H(10) 3.166 2_646
H(8) C(5) 3.448 2_647
H(8) C(6) 3.420 2_647
H(8) C(10) 3.587 2_646
H(8) C(16) 3.127 2_647
H(8) C(17) 2.862 2_647
H(8) H(5) 3.008 2_647
H(8) H(6) 2.961 2_647
H(8) H(9) 3.139 2_646
H(8) H(11) 3.281 1_455
H(8) H(13) 3.133 2_647
H(8) H(14) 2.659 2_647
H(9) C(8) 2.964 2_656
H(9) C(9) 3.162 2_656
H(9) C(13) 3.024 2_756
H(9) C(14) 3.010 2_756
H(9) C(26) 3.558 2_656
H(9) H(7) 2.809 2_656
H(9) H(8) 3.139 2_656
H(9) H(11) 2.638 2_756
H(9) H(12) 2.612 2_756
H(9) H(15) 3.124 2_757
H(9) H(22) 3.016 2_656
H(10) C(21) 3.473 2_656
H(10) C(25) 3.206 2_656
H(10) C(26) 3.031 2_656
H(10) H(7) 3.166 2_656
H(10) H(15) 3.559 2_757
H(10) H(21) 3.444 2_656
H(10) H(22) 3.154 2_656
H(11) N(1) 2.947 1_655
H(11) N(2) 3.190 2_746
H(11) C(5) 3.377 1_655
H(11) C(9) 3.060 1_655
H(11) C(10) 3.254 2_746
H(11) H(8) 3.281 1_655
H(11) H(9) 2.638 2_746
H(11) H(14) 3.181 2_747
H(11) H(16) 3.255 2_757
H(12) C(7) 3.477 1_655
H(12) C(10) 3.417 2_746
H(12) C(22) 3.360 2_756
H(12) C(23) 3.589 2_756
H(12) H(9) 2.612 2_746
H(12) H(18) 2.749 2_756
H(12) H(19) 3.217 2_756
H(12) H(22) 2.737 1_655
H(13) N(1) 3.108 2_657
H(13) C(9) 3.529 2_657
H(13) C(19) 3.397 2_757
H(13) C(20) 3.138 2_757
H(13) H(3) 3.191 2_757
H(13) H(8) 3.133 2_657
H(13) H(16) 3.369 2_757
H(13) H(17) 2.911 2_757
H(13) H(20) 3.391 2_656
H(14) N(2) 3.061 1_556
H(14) C(9) 3.346 2_657
H(14) H(3) 2.944 2_757
H(14) H(8) 2.659 2_657
H(14) H(11) 3.181 2_757
H(14) H(21) 3.158 1_656
H(15) N(2) 2.988 2_747
H(15) C(10) 2.837 2_747
H(15) C(11) 3.124 2_747
H(15) C(12) 3.515 2_747
H(15) C(14) 3.327 2_747
H(15) H(9) 3.124 2_747
H(15) H(10) 3.559 2_747
H(15) H(19) 3.317 1_556
H(15) H(21) 3.161 1_656
H(16) C(2) 3.446 2_747
H(16) C(3) 3.593 2_747
H(16) C(5) 3.412 2_647
H(16) C(12) 3.127 2_747
H(16) C(13) 3.071 2_747
H(16) C(14) 3.537 2_747
H(16) H(2) 2.941 2_747
H(16) H(5) 2.930 2_647
H(16) H(11) 3.255 2_747
H(16) H(13) 3.369 2_747
H(17) C(16) 3.354 2_747
H(17) H(5) 3.357 2_647
H(17) H(13) 2.911 2_747
H(17) H(21) 3.513 2_646
H(18) N(2) 2.693 2_746
H(18) C(14) 3.063 2_746
H(18) H(12) 2.749 2_746
H(18) H(22) 3.484 2_646
H(19) C(6) 3.113 2_646
H(19) C(14) 3.578 2_746
H(19) C(18) 3.504 1_554
H(19) H(1) 3.233 2_646
H(19) H(6) 2.602 2_646
H(19) H(12) 3.217 2_746
H(19) H(15) 3.317 1_554
H(20) N(1) 2.688 1_554
H(20) C(5) 2.871 1_554
H(20) H(1) 3.476 2_646
H(20) H(2) 3.175 2_646
H(20) H(5) 2.509 1_554
H(20) H(6) 2.875 2_646
H(20) H(13) 3.391 2_646
H(21) C(17) 3.140 1_454
H(21) C(18) 3.158 1_454
H(21) H(2) 3.553 2_646
H(21) H(4) 3.091 2_656
H(21) H(10) 3.444 2_646
H(21) H(14) 3.158 1_454
H(21) H(15) 3.161 1_454
H(21) H(17) 3.513 2_656
H(22) H(9) 3.016 2_646
H(22) H(10) 3.154 2_646
H(22) H(12) 2.737 1_455
H(22) H(18) 3.484 2_656

loop_
_geom_torsion_atom_site_label_1
_geom_torsion_atom_site_label_2
_geom_torsion_atom_site_label_3
_geom_torsion_atom_site_label_4
_geom_torsion
C(5) N(1) C(9) C(8) 0.2(5)
C(9) N(1) C(5) C(6) -1.2(6)
C(10) N(2) C(14) C(13) 1.4(7)
C(14) N(2) C(10) C(11) -0.4(6)
C(2) C(1) C(4) C(3) -9.2(2)
C(2) C(1) C(4) C(21) -135.2(3)
C(4) C(1) C(2) C(3) 9.2(2)
C(4) C(1) C(2) C(15) -110.7(3)
C(2) C(1) C(7) C(6) 62.2(4)
C(2) C(1) C(7) C(8) -116.8(3)
C(7) C(1) C(2) C(3) 134.9(3)
C(7) C(1) C(2) C(15) 15.1(5)
C(4) C(1) C(7) C(6) 171.2(3)
C(4) C(1) C(7) C(8) -7.8(4)
C(7) C(1) C(4) C(3) -133.2(2)
C(7) C(1) C(4) C(21) 100.8(3)
C(1) C(2) C(3) C(4) -9.0(2)
C(1) C(2) C(3) C(12) 111.8(2)
C(1) C(2) C(15) C(16) -114.3(4)
C(1) C(2) C(15) C(20) 59.7(5)
C(3) C(2) C(15) C(16) 142.1(4)
C(3) C(2) C(15) C(20) -43.9(5)
C(15) C(2) C(3) C(4) 110.6(3)
C(15) C(2) C(3) C(12) -128.6(3)
C(2) C(3) C(4) C(1) 9.2(2)
C(2) C(3) C(4) C(21) 131.6(3)
C(2) C(3) C(12) C(11) -58.8(4)
C(2) C(3) C(12) C(13) 124.4(3)
C(4) C(3) C(12) C(11) 44.0(5)
C(4) C(3) C(12) C(13) -132.8(3)
C(12) C(3) C(4) C(1) -108.4(3)
C(12) C(3) C(4) C(21) 14.1(5)
C(1) C(4) C(21) C(22) 157.3(3)
C(1) C(4) C(21) C(26) -24.7(5)
C(3) C(4) C(21) C(22) 48.6(5)
C(3) C(4) C(21) C(26) -133.5(4)
N(1) C(5) C(6) C(7) 1.5(6)
C(5) C(6) C(7) C(1) -179.7(3)
C(5) C(6) C(7) C(8) -0.8(5)
C(1) C(7) C(8) C(9) 178.9(3)
C(6) C(7) C(8) C(9) -0.1(3)
C(7) C(8) C(9) N(1) 0.4(5)
N(2) C(10) C(11) C(12) 0.3(6)
C(10) C(11) C(12) C(3) -177.9(3)
C(10) C(11) C(12) C(13) -1.0(5)
C(3) C(12) C(13) C(14) 179.0(4)
C(11) C(12) C(13) C(14) 1.9(5)
C(12) C(13) C(14) N(2) -2.2(7)
C(2) C(15) C(16) C(17) 173.1(4)
C(2) C(15) C(20) C(19) -173.8(4)
C(16) C(15) C(20) C(19) 0.3(6)
C(20) C(15) C(16) C(17) -1.1(7)
C(15) C(16) C(17) C(18) 1.8(7)
C(16) C(17) C(18) C(19) -1.7(8)
C(17) C(18) C(19) C(20) 0.9(8)
C(18) C(19) C(20) C(15) -0.2(6)
C(4) C(21) C(22) C(23) 178.7(4)
C(4) C(21) C(26) C(25) -178.5(4)
C(22) C(21) C(26) C(25) -0.6(7)
C(26) C(21) C(22) C(23) 0.7(7)
C(21) C(22) C(23) C(24) -1.2(8)
C(22) C(23) C(24) C(25) 1.5(9)
C(23) C(24) C(25) C(26) -1.4(9)
C(24) C(25) C(26) C(21) 0.9(8)

loop_
_cod_related_entry_id
_cod_related_entry_database
_cod_related_entry_code
1 ChemSpider 9947552
